data_7706338
loop_
_publ_author_name
'Deorukhkar, Neel'
'Besnard, C\'eline'
'Gu\'en\'ee, Laure'
'Piguet, Claude'

_publ_section_title
;
 Tuning spin-crossover transition temperatures in non-symmetrical
 homoleptic meridional/facial [Fe(didentate)<sub>3</sub>]<sup>2+</sup>
 complexes: what for and who cares about it?
;
_journal_issue 4
_journal_name_full 'Dalton transactions (Cambridge, England : 2003)'
_journal_page_first 1206
_journal_page_last 1223
_journal_paper_doi 10.1039/d0dt03828h
_journal_volume 50
_journal_year 2021
_chemical_formula_moiety 'C36 H30 N12 Ni, 2(B F4), C H4 O, 0.5(C2 H3 N)'
_chemical_formula_sum 'C38 H35.5 B2 F8 N12.5 Ni O'
_chemical_formula_weight 915.62
_space_group_crystal_system triclinic
_space_group_IT_number 2
_space_group_name_Hall '-P 1'
_space_group_name_H-M_alt 'P -1'
_atom_sites_solution_hydrogens geom
_atom_sites_solution_primary dual
_atom_sites_solution_secondary difmap
_audit_creation_date 2020-03-09
_audit_creation_method
;
Olex2 1.3
(compiled 2020.02.04 svn.rd84adfe8 for OlexSys, GUI svn.r6032)
;
_audit_update_record
;
2020-10-30 deposited with the CCDC.	2020-12-15 downloaded from the CCDC.
;
_cell_angle_alpha 94.6407(12)
_cell_angle_beta 100.7070(12)
_cell_angle_gamma 113.7978(17)
_cell_formula_units_Z 2
_cell_length_a 11.6311(2)
_cell_length_b 12.8430(2)
_cell_length_c 14.99232(18)
_cell_measurement_reflns_used 24192
_cell_measurement_temperature 150.00(10)
_cell_measurement_theta_max 74.1760
_cell_measurement_theta_min 3.0250
_cell_volume 1982.94(6)
_computing_cell_refinement 'CrysAlisPro 1.171.41.49a (Rigaku OD, 2019)'
_computing_data_collection 'CrysAlisPro 1.171.41.49a (Rigaku OD, 2019)'
_computing_data_reduction 'CrysAlisPro 1.171.41.49a (Rigaku OD, 2019)'
_computing_molecular_graphics 'Olex2 1.3 (Dolomanov et al., 2009)'
_computing_publication_material 'Olex2 1.3 (Dolomanov et al., 2009)'
_computing_structure_refinement 'SHELXL 2018/3 (Sheldrick, 2015)'
_computing_structure_solution 'SHELXT 2018/3 (Sheldrick, 2015)'
_diffrn_ambient_environment N~2~
_diffrn_ambient_temperature 150.00(10)
_diffrn_detector 'Hybrid Pixel Array Detector'
_diffrn_detector_area_resol_mean 10.0000
_diffrn_detector_type HyPix-Arc
_diffrn_measured_fraction_theta_full 0.990
_diffrn_measured_fraction_theta_max 0.972
_diffrn_measurement_details
;
List of Runs (angles in degrees, time in seconds):

  # Type    Start    End  Width  t~exp~   \w     \q     \k     \f   Frames
#--------------------------------------------------------------------------
  1  \w    -49.00 -13.00   0.50    0.50    --  -52.43 125.00 -30.00   72
  2  \w    -44.00 -18.00   0.50    0.50    --  -52.43 125.00-120.00   52
  3  \w     34.00  59.00   0.50    0.50    --   28.00  78.00   0.34   50
  4  \w     44.00  69.00   0.50    0.50    --   36.00  74.00 175.48   50
  5  \w    -93.00 -24.00   0.50    0.50    --  -52.43 -15.00  60.00  138
  6  \w    -65.00 -40.00   0.50    0.50    --  -28.00 -66.00 -34.87   50
  7  \w     37.00  62.00   0.50    0.50    --   75.25 -60.00 -75.17   50
  8  \w     44.00  99.00   0.50    0.50    --   69.88  15.00 -90.00  110
  9  \w     92.00 118.00   0.50    0.50    --   75.25  37.00 -49.50   52
 10  \w     83.00 109.00   0.50    0.50    --   75.25   6.00 -85.55   52
 11  \w     48.00  73.00   0.50    0.50    --   75.25  11.00-166.65   50
 12  \w     51.00  81.00   0.50    0.50    --   75.25   6.00 -85.55   60
 13  \w     64.00 117.00   0.50    0.50    --   75.25  21.00 -58.77  106
 14  \w     78.00 110.00   0.50    0.50    --   75.25   2.00  38.12   64
 15  \w     43.00  72.00   0.50    0.50    --   75.25   2.00  38.12   58
 16  \w     52.00  83.00   0.50    0.50    --   69.88   0.00  60.00   62
 17  \w     90.00 115.00   0.50    0.50    --   75.25  47.00  47.61   50
 18  \w     90.00 115.00   0.50    0.50    --   75.25  47.00 122.13   50
 19  \w     45.00  91.00   0.50    0.50    --   75.25   3.00 133.90   92
 20  \w     37.00 100.00   0.50    0.50    --   69.88   0.00 150.00  126
 21  \w     67.00 116.00   0.50    0.50    --   75.25  22.00 164.73   98
 22  \w     82.00 112.00   0.50    0.50    --   75.25  21.00  81.34   60
 23  \w     53.00  89.00   0.50    0.50    --   75.25  13.00  90.76   72
 24  \w     51.00  99.00   0.50    0.50    --   75.25   8.00  14.55   96
 25  \w     89.00 114.00   0.50    0.50    --   75.25  23.00-154.95   50
 26  \w     41.00  94.00   0.50    0.50    --   68.73-125.00 150.00  106
 27  \w     41.00  92.00   0.50    0.50    --   68.73-125.00  90.00  102
 28  \w     37.00  95.00   0.50    0.50    --   69.88-125.00  30.00  116
 29  \w     67.00  94.00   0.50    0.50    --   75.25-131.00  88.28   54
 30  \w     38.00  63.00   0.50    0.50    --   75.25-104.00  84.80   50
 31  \w     57.00 116.00   0.50    0.50    --   75.25-162.00 153.09  118
 32  \w     53.00  88.00   0.50    0.50    --   69.88-125.00 -30.00   70
 33  \w     68.00  97.00   0.50    0.50    --   75.25-118.00 -15.73   58
 34  \w     36.00  68.00   0.50    0.50    --   68.73-125.00 -60.00   64
 35  \w     36.00  95.00   0.50    0.50    --   69.88-125.00 -90.00  118
 36  \w     70.00  98.00   0.50    0.50    --   75.25-161.00-168.36   56
 37  \w     51.00 109.00   0.50    0.50    --   75.25-140.00-156.63  116
 38  \w     35.00  96.00   0.50    0.50    --   75.25-117.00-161.61  122
 39  \w     41.00  67.00   0.50    0.50    --   75.25 -92.00-160.72   52
 40  \w     41.00  67.00   0.50    0.50    --   75.25-115.00-122.99   52
 41  \w     45.00  96.00   0.50    0.50    --   75.25-116.00-110.54  102
 42  \w     41.00  92.00   0.50    0.50    --   75.25-111.00 -64.22  102
 43  \w     47.00  96.00   0.50    0.50    --   75.25-116.00-142.08   98
 44  \w     52.00  87.00   0.50    0.50    --   75.25-119.00  38.17   70
 45  \w     48.00 103.00   0.50    0.50    --   75.25-129.00  29.01  110
 46  \w     69.00  94.00   0.50    0.50    --   75.25-114.00 115.26   50
 47  \w     73.00 101.00   0.50    0.50    --   75.25-127.00 149.63   56
 48  \w     62.00 103.00   0.50    0.50    --   75.25-150.00  31.88   82
 49  \w     67.00 101.00   0.50    0.50    --   75.25-127.00  57.76   68
 50  \w     39.00  64.00   0.50    0.50    --   75.25-118.00 -15.73   50
 51  \w     62.00  96.00   0.50    0.50    --   75.25-116.00  86.16   68
 52  \w     60.00 104.00   0.50    0.50    --   75.25-131.00 -76.26   88
 53  \w     48.00  73.00   0.50    0.50    --   75.25-106.00-132.40   50
 54  \w     51.00  76.00   0.50    0.50    --   75.25-110.00-178.39   50
;
_diffrn_measurement_device 'four-circle diffractometer'
_diffrn_measurement_device_type 'XtaLAB Synergy, Dualflex, HyPix-Arc'
_diffrn_measurement_method '\w scans'
_diffrn_orient_matrix_type 'CrysAlisPro convention (1999,Acta A55,543-557)'
_diffrn_orient_matrix_UB_11 -0.1208950000
_diffrn_orient_matrix_UB_12 -0.0037097000
_diffrn_orient_matrix_UB_13 0.0303324000
_diffrn_orient_matrix_UB_21 -0.0731347000
_diffrn_orient_matrix_UB_22 -0.1295698000
_diffrn_orient_matrix_UB_23 -0.0415071000
_diffrn_orient_matrix_UB_31 0.0476104000
_diffrn_orient_matrix_UB_32 -0.0302961000
_diffrn_orient_matrix_UB_33 0.0929111000
_diffrn_radiation_monochromator mirror
_diffrn_radiation_probe x-ray
_diffrn_radiation_type 'Cu K\a'
_diffrn_radiation_wavelength 1.54184
_diffrn_reflns_av_R_equivalents 0.0360
_diffrn_reflns_av_unetI/netI 0.0240
_diffrn_reflns_Laue_measured_fraction_full 0.990
_diffrn_reflns_Laue_measured_fraction_max 0.972
_diffrn_reflns_limit_h_max 14
_diffrn_reflns_limit_h_min -14
_diffrn_reflns_limit_k_max 15
_diffrn_reflns_limit_k_min -16
_diffrn_reflns_limit_l_max 18
_diffrn_reflns_limit_l_min -15
_diffrn_reflns_number 34638
_diffrn_reflns_point_group_measured_fraction_full 0.990
_diffrn_reflns_point_group_measured_fraction_max 0.972
_diffrn_reflns_theta_full 67.684
_diffrn_reflns_theta_max 74.466
_diffrn_reflns_theta_min 3.046
_diffrn_source 'micro-focus sealed X-ray tube'
_diffrn_source_type 'PhotonJet (Cu) X-ray Source'
_exptl_absorpt_coefficient_mu 1.486
_exptl_absorpt_correction_T_max 0.934
_exptl_absorpt_correction_T_min 0.788
_exptl_absorpt_correction_type analytical
_exptl_absorpt_process_details
;
CrysAlisPro 1.171.41.49a (Rigaku Oxford Diffraction, 2019)
Analytical numeric absorption correction using a multifaceted crystal
			model based on expressions derived by R.C. Clark & J.S. Reid.
(Clark, R. C. & Reid, J. S. (1995). Acta Cryst. A51, 887-897)
Empirical absorption correction using spherical harmonics,
 implemented in SCALE3 ABSPACK scaling algorithm.
;
_exptl_crystal_colour colourless
_exptl_crystal_colour_primary colourless
_exptl_crystal_density_diffrn 1.534
_exptl_crystal_description plate
_exptl_crystal_F_000 938
_exptl_crystal_size_max 0.232
_exptl_crystal_size_mid 0.153
_exptl_crystal_size_min 0.049
_refine_diff_density_max 0.796
_refine_diff_density_min -0.775
_refine_diff_density_rms 0.068
_refine_ls_extinction_method none
_refine_ls_goodness_of_fit_ref 1.121
_refine_ls_hydrogen_treatment constr
_refine_ls_matrix_type full
_refine_ls_number_parameters 567
_refine_ls_number_reflns 7887
_refine_ls_number_restraints 0
_refine_ls_restrained_S_all 1.121
_refine_ls_R_factor_all 0.0550
_refine_ls_R_factor_gt 0.0506
_refine_ls_shift/su_max 0.001
_refine_ls_shift/su_mean 0.000
_refine_ls_structure_factor_coef Fsqd
_refine_ls_weighting_details 'w=1/[\s^2^(Fo^2^)+(0.0803P)^2^+1.2781P] where P=(Fo^2^+2Fc^2^)/3'
_refine_ls_weighting_scheme calc
_refine_ls_wR_factor_gt 0.1424
_refine_ls_wR_factor_ref 0.1457
_reflns_Friedel_coverage 0.000
_reflns_number_gt 6951
_reflns_number_total 7887
_reflns_threshold_expression 'I > 2\s(I)'
_cod_data_source_file d0dt03828h2.cif
_cod_data_source_block 11_NiL7BF4
_cod_depositor_comments 'Adding full bibliography for 7706322--7706338.cif.'
_cod_original_cell_volume 1982.93(6)
_cod_original_formula_sum 'C38 H35.50 B2 F8 N12.50 Ni O'
_cod_database_code 7706338
_shelx_shelxl_version_number 2018/3
_chemical_oxdiff_formula 'C37.5 H34 B2 F8 N12 Ni O1.5'
_shelx_space_group_comment
;
The symmetry employed for this shelxl refinement is uniquely defined
by the following loop, which should always be used as a source of
symmetry information in preference to the above space-group names.
They are only intended as comments.
;
_reflns_odcompleteness_completeness 97.14
_reflns_odcompleteness_iscentric 1
_reflns_odcompleteness_theta 74.33
_olex2_refinement_description
;
1. Fixed Uiso
 At 1.2 times of:
  All C(H) groups
 At 1.5 times of:
  All C(H,H,H) groups, All O(H) groups
2. Uiso/Uaniso restraints and constraints
Uiso(N37) = Uiso(C37)
3. Others
 Fixed Sof: C2S(0.5) N37(0.5) C37(0.5) H37A(0.5) H37B(0.5) H37C(0.5)
4.a Aromatic/amide H refined with riding coordinates:
 C2(H2), C3(H3), C4(H4), C5(H5), C10(H10), C11(H11), C12(H12), C14(H14),
 C15(H15), C16(H16), C17(H17), C22(H22), C23(H23), C24(H24), C26(H26), C27(H27),
  C28(H28), C29(H29), C34(H34), C35(H35), C36(H36)
4.b Idealised Me refined as rotating group:
 C8(H8A,H8B,H8C), C20(H20A,H20B,H20C), C32(H32A,H32B,H32C), C1S(H1SA,H1SB,
 H1SC), C37(H37A,H37B,H37C)
4.c Idealised tetrahedral OH refined as rotating group:
 O1S(H1S)
;
_olex2_submission_special_instructions 'No special instructions were received'
_oxdiff_exptl_absorpt_empirical_details
;
Empirical correction (ABSPACK) includes:
- Absorption correction using spherical harmonics
- Frame scaling
;
_oxdiff_exptl_absorpt_empirical_full_max 1.393
_oxdiff_exptl_absorpt_empirical_full_min 0.778

loop_
_space_group_symop_operation_xyz
'x, y, z'
'-x, -y, -z'

loop_
_atom_site_label
_atom_site_type_symbol
_atom_site_fract_x
_atom_site_fract_y
_atom_site_fract_z
_atom_site_U_iso_or_equiv
_atom_site_adp_type
_atom_site_occupancy
_atom_site_site_symmetry_order
_atom_site_calc_flag
_atom_site_refinement_flags_posn
_atom_site_refinement_flags_adp
_atom_site_refinement_flags_occupancy
_atom_site_disorder_assembly
_atom_site_disorder_group
Ni1 Ni 0.36118(3) 0.71795(3) 0.73789(2) 0.02241(12) Uani 1 1 d . . . . .
N1 N 0.35634(17) 0.64435(15) 0.85500(12) 0.0244(4) Uani 1 1 d . . . . .
N2 N 0.24646(18) 0.50838(15) 0.92944(12) 0.0270(4) Uani 1 1 d . . . . .
N3 N 0.17818(17) 0.57396(15) 0.69900(12) 0.0240(4) Uani 1 1 d . . . . .
N4 N -0.03288(19) 0.46740(17) 0.60201(14) 0.0335(4) Uani 1 1 d . . . . .
N5 N 0.33609(17) 0.78883(15) 0.61917(12) 0.0249(4) Uani 1 1 d . . . . .
N6 N 0.27490(18) 0.91275(16) 0.55108(13) 0.0278(4) Uani 1 1 d . . . . .
N7 N 0.27081(16) 0.82064(15) 0.77564(12) 0.0245(4) Uani 1 1 d . . . . .
N8 N 0.20659(19) 0.91423(17) 0.88685(14) 0.0333(4) Uani 1 1 d . . . . .
N9 N 0.54672(17) 0.85105(15) 0.78197(12) 0.0250(4) Uani 1 1 d . . . . .
N10 N 0.75012(17) 0.92045(15) 0.76670(13) 0.0272(4) Uani 1 1 d . . . . .
N11 N 0.47139(17) 0.63857(15) 0.69344(13) 0.0261(4) Uani 1 1 d . . . . .
N12 N 0.5007(2) 0.47913(18) 0.62774(18) 0.0443(5) Uani 1 1 d . . . . .
C1 C 0.4366(2) 0.65621(18) 0.93943(15) 0.0262(4) Uani 1 1 d . . . . .
C2 C 0.5658(2) 0.7329(2) 0.97906(17) 0.0336(5) Uani 1 1 d . . . . .
H2 H 0.614089 0.790691 0.947843 0.040 Uiso 1 1 calc R U . . .
C3 C 0.6198(2) 0.7210(2) 1.06499(18) 0.0395(6) Uani 1 1 d . . . . .
H3 H 0.707767 0.770941 1.093131 0.047 Uiso 1 1 calc R U . . .
C4 C 0.5489(3) 0.6370(2) 1.11259(17) 0.0409(6) Uani 1 1 d . . . . .
H4 H 0.589924 0.632894 1.172344 0.049 Uiso 1 1 calc R U . . .
C5 C 0.4221(3) 0.5609(2) 1.07534(17) 0.0363(5) Uani 1 1 d . . . . .
H5 H 0.374105 0.504432 1.107655 0.044 Uiso 1 1 calc R U . . .
C6 C 0.3679(2) 0.57121(19) 0.98711(15) 0.0280(4) Uani 1 1 d . . . . .
C7 C 0.2446(2) 0.55555(17) 0.85209(14) 0.0243(4) Uani 1 1 d . . . . .
C8 C 0.1458(3) 0.4055(2) 0.94936(18) 0.0405(6) Uani 1 1 d . . . . .
H8A H 0.074596 0.423171 0.960342 0.061 Uiso 1 1 calc R U . . .
H8B H 0.182349 0.382280 1.004300 0.061 Uiso 1 1 calc R U . . .
H8C H 0.113192 0.342407 0.896753 0.061 Uiso 1 1 calc R U . . .
C9 C 0.1392(2) 0.51972(17) 0.76907(14) 0.0244(4) Uani 1 1 d . . . . .
C10 C 0.0123(2) 0.44138(19) 0.75833(16) 0.0299(5) Uani 1 1 d . . . . .
H10 H -0.016803 0.405014 0.807718 0.036 Uiso 1 1 calc R U . . .
C11 C -0.0708(2) 0.4179(2) 0.67282(17) 0.0325(5) Uani 1 1 d . . . . .
H11 H -0.158585 0.364351 0.664074 0.039 Uiso 1 1 calc R U . . .
C12 C 0.0906(2) 0.54460(19) 0.61930(15) 0.0294(4) Uani 1 1 d . . . . .
H12 H 0.118538 0.582103 0.570084 0.035 Uiso 1 1 calc R U . . .
C13 C 0.3677(2) 0.79301(18) 0.53437(15) 0.0255(4) Uani 1 1 d . . . . .
C14 C 0.4277(2) 0.73623(19) 0.49055(16) 0.0304(5) Uani 1 1 d . . . . .
H14 H 0.452627 0.682156 0.518220 0.036 Uiso 1 1 calc R U . . .
C15 C 0.4497(2) 0.7614(2) 0.40553(16) 0.0343(5) Uani 1 1 d . . . . .
H15 H 0.491074 0.724491 0.374624 0.041 Uiso 1 1 calc R U . . .
C16 C 0.4119(2) 0.8409(2) 0.36396(17) 0.0356(5) Uani 1 1 d . . . . .
H16 H 0.428681 0.856417 0.305641 0.043 Uiso 1 1 calc R U . . .
C17 C 0.3514(2) 0.8964(2) 0.40552(16) 0.0345(5) Uani 1 1 d . . . . .
H17 H 0.325702 0.949638 0.377124 0.041 Uiso 1 1 calc R U . . .
C18 C 0.3295(2) 0.87115(18) 0.49148(15) 0.0274(4) Uani 1 1 d . . . . .
C19 C 0.2826(2) 0.86222(18) 0.62680(15) 0.0250(4) Uani 1 1 d . . . . .
C20 C 0.2176(3) 0.9938(2) 0.53050(18) 0.0380(5) Uani 1 1 d . . . . .
H20A H 0.132487 0.965695 0.544864 0.057 Uiso 1 1 calc R U . . .
H20B H 0.207992 0.999625 0.465000 0.057 Uiso 1 1 calc R U . . .
H20C H 0.274131 1.070028 0.567895 0.057 Uiso 1 1 calc R U . . .
C21 C 0.2472(2) 0.88466(18) 0.71338(15) 0.0258(4) Uani 1 1 d . . . . .
C22 C 0.2017(2) 0.9646(2) 0.73647(17) 0.0332(5) Uani 1 1 d . . . . .
H22 H 0.182854 1.009404 0.693495 0.040 Uiso 1 1 calc R U . . .
C23 C 0.1846(2) 0.9768(2) 0.82531(17) 0.0338(5) Uani 1 1 d . . . . .
H23 H 0.155528 1.032882 0.842990 0.041 Uiso 1 1 calc R U . . .
C24 C 0.2471(2) 0.83732(19) 0.85811(15) 0.0288(4) Uani 1 1 d . . . . .
H24 H 0.260497 0.789629 0.900303 0.035 Uiso 1 1 calc R U . . .
C25 C 0.6072(2) 0.96661(18) 0.82035(14) 0.0249(4) Uani 1 1 d . . . . .
C26 C 0.5624(2) 1.03874(19) 0.86364(15) 0.0282(4) Uani 1 1 d . . . . .
H26 H 0.476249 1.009676 0.871086 0.034 Uiso 1 1 calc R U . . .
C27 C 0.6474(2) 1.1530(2) 0.89499(16) 0.0331(5) Uani 1 1 d . . . . .
H27 H 0.618812 1.203618 0.923902 0.040 Uiso 1 1 calc R U . . .
C28 C 0.7755(2) 1.1964(2) 0.88509(18) 0.0377(5) Uani 1 1 d . . . . .
H28 H 0.831493 1.275684 0.907663 0.045 Uiso 1 1 calc R U . . .
C29 C 0.8221(2) 1.1271(2) 0.84358(17) 0.0352(5) Uani 1 1 d . . . . .
H29 H 0.908757 1.156473 0.837173 0.042 Uiso 1 1 calc R U . . .
C30 C 0.7355(2) 1.01159(19) 0.81145(15) 0.0273(4) Uani 1 1 d . . . . .
C31 C 0.6345(2) 0.82638(18) 0.75105(14) 0.0248(4) Uani 1 1 d . . . . .
C32 C 0.8696(2) 0.9281(2) 0.7431(2) 0.0385(6) Uani 1 1 d . . . . .
H32A H 0.904336 0.883218 0.780176 0.058 Uiso 1 1 calc R U . . .
H32B H 0.933238 1.009084 0.755876 0.058 Uiso 1 1 calc R U . . .
H32C H 0.851147 0.897088 0.677557 0.058 Uiso 1 1 calc R U . . .
C33 C 0.5991(2) 0.70775(18) 0.70679(15) 0.0269(4) Uani 1 1 d . . . . .
C34 C 0.6808(2) 0.6643(2) 0.6809(2) 0.0400(6) Uani 1 1 d . . . . .
H34 H 0.770648 0.711505 0.689590 0.048 Uiso 1 1 calc R U . . .
C35 C 0.6257(3) 0.5484(2) 0.6415(2) 0.0488(7) Uani 1 1 d . . . . .
H35 H 0.680582 0.516663 0.623409 0.059 Uiso 1 1 calc R U . . .
C36 C 0.4290(2) 0.52849(19) 0.65559(17) 0.0327(5) Uani 1 1 d . . . . .
H36 H 0.339492 0.480500 0.647612 0.039 Uiso 1 1 calc R U . . .
F1 F 0.1747(2) 0.32550(15) 0.68346(17) 0.0698(6) Uani 1 1 d . . . . .
F2 F 0.11164(16) 0.19204(15) 0.77552(11) 0.0501(4) Uani 1 1 d . . . . .
F3 F -0.03406(18) 0.19638(16) 0.65585(13) 0.0575(5) Uani 1 1 d . . . . .
F4 F 0.1144(2) 0.13709(17) 0.62956(13) 0.0710(6) Uani 1 1 d . . . . .
B1 B 0.0937(3) 0.2146(2) 0.6869(2) 0.0387(6) Uani 1 1 d . . . . .
F5 F 0.03049(15) 0.32093(15) 0.23859(10) 0.0470(4) Uani 1 1 d . . . . .
F6 F -0.02609(16) 0.36210(15) 0.09668(11) 0.0479(4) Uani 1 1 d . . . . .
F7 F 0.1130(2) 0.27716(15) 0.12283(12) 0.0570(5) Uani 1 1 d . . . . .
F8 F 0.17791(16) 0.46418(15) 0.18478(13) 0.0543(4) Uani 1 1 d . . . . .
B2 B 0.0743(3) 0.3565(3) 0.1608(2) 0.0379(6) Uani 1 1 d . . . . .
O1S O 0.8987(3) 0.8075(2) 0.54862(17) 0.0734(8) Uani 1 1 d . . . . .
H1S H 0.883159 0.822456 0.495383 0.110 Uiso 1 1 calc R U . . .
C1S C 0.9208(4) 0.7084(3) 0.5438(2) 0.0554(8) Uani 1 1 d . . . . .
H1SA H 0.840284 0.641238 0.512592 0.083 Uiso 1 1 calc R U . . .
H1SB H 0.950859 0.697147 0.606226 0.083 Uiso 1 1 calc R U . . .
H1SC H 0.986896 0.717247 0.509141 0.083 Uiso 1 1 calc R U . . .
C2S C 1.0006(15) 0.9895(12) 1.0015(11) 0.0575(16) Uiso 0.5 1 d . . P A -1
N37 N 0.9312(11) 0.9037(10) 1.0247(7) 0.107(2) Uiso 0.5 1 d . . P A -1
C37 C 1.1061(12) 1.0821(11) 1.0084(9) 0.107(2) Uiso 0.5 1 d . . P A -1
H37A H 1.118530 1.095113 0.946692 0.160 Uiso 0.5 1 calc R U P A -1
H37B H 1.179940 1.072529 1.043753 0.160 Uiso 0.5 1 calc R U P A -1
H37C H 1.099338 1.148488 1.040002 0.160 Uiso 0.5 1 calc R U P A -1

loop_
_atom_site_aniso_label
_atom_site_aniso_U_11
_atom_site_aniso_U_22
_atom_site_aniso_U_33
_atom_site_aniso_U_23
_atom_site_aniso_U_13
_atom_site_aniso_U_12
Ni1 0.02010(19) 0.01971(19) 0.0278(2) 0.00600(14) 0.00504(14) 0.00886(14)
N1 0.0214(8) 0.0221(8) 0.0290(9) 0.0059(7) 0.0039(7) 0.0091(7)
N2 0.0259(9) 0.0250(9) 0.0277(9) 0.0071(7) 0.0054(7) 0.0085(7)
N3 0.0228(8) 0.0216(8) 0.0268(9) 0.0045(7) 0.0037(7) 0.0094(7)
N4 0.0277(10) 0.0318(10) 0.0336(10) 0.0019(8) -0.0002(8) 0.0094(8)
N5 0.0239(8) 0.0225(8) 0.0300(9) 0.0071(7) 0.0064(7) 0.0111(7)
N6 0.0283(9) 0.0282(9) 0.0316(9) 0.0086(7) 0.0055(7) 0.0168(8)
N7 0.0211(8) 0.0228(8) 0.0297(9) 0.0043(7) 0.0061(7) 0.0095(7)
N8 0.0293(10) 0.0337(10) 0.0379(10) 0.0028(8) 0.0113(8) 0.0136(8)
N9 0.0232(8) 0.0208(8) 0.0312(9) 0.0058(7) 0.0056(7) 0.0097(7)
N10 0.0210(8) 0.0244(9) 0.0345(10) 0.0045(7) 0.0069(7) 0.0081(7)
N11 0.0248(9) 0.0227(8) 0.0317(9) 0.0062(7) 0.0052(7) 0.0115(7)
N12 0.0345(11) 0.0268(10) 0.0710(15) -0.0028(10) 0.0105(10) 0.0155(9)
C1 0.0264(10) 0.0235(10) 0.0285(10) 0.0044(8) 0.0026(8) 0.0121(8)
C2 0.0289(11) 0.0275(11) 0.0384(12) 0.0067(9) 0.0010(9) 0.0092(9)
C3 0.0327(12) 0.0343(12) 0.0415(14) 0.0033(10) -0.0060(10) 0.0112(10)
C4 0.0461(15) 0.0417(14) 0.0310(12) 0.0066(10) -0.0033(10) 0.0200(12)
C5 0.0430(14) 0.0358(12) 0.0301(12) 0.0099(10) 0.0062(10) 0.0173(11)
C6 0.0292(11) 0.0258(10) 0.0283(11) 0.0051(8) 0.0046(9) 0.0118(9)
C7 0.0222(10) 0.0230(10) 0.0275(10) 0.0042(8) 0.0056(8) 0.0097(8)
C8 0.0366(13) 0.0378(13) 0.0370(13) 0.0164(10) 0.0094(10) 0.0039(11)
C9 0.0232(10) 0.0226(10) 0.0271(10) 0.0031(8) 0.0045(8) 0.0103(8)
C10 0.0259(11) 0.0283(11) 0.0344(12) 0.0064(9) 0.0070(9) 0.0105(9)
C11 0.0236(10) 0.0283(11) 0.0400(12) 0.0035(9) 0.0038(9) 0.0077(9)
C12 0.0273(11) 0.0279(11) 0.0297(11) 0.0042(8) 0.0022(8) 0.0107(9)
C13 0.0249(10) 0.0226(10) 0.0285(10) 0.0055(8) 0.0049(8) 0.0100(8)
C14 0.0336(11) 0.0281(11) 0.0325(11) 0.0072(9) 0.0086(9) 0.0155(9)
C15 0.0366(12) 0.0337(12) 0.0339(12) 0.0043(9) 0.0109(10) 0.0157(10)
C16 0.0391(13) 0.0377(13) 0.0302(12) 0.0106(10) 0.0101(10) 0.0149(10)
C17 0.0386(13) 0.0340(12) 0.0323(12) 0.0127(9) 0.0064(10) 0.0166(10)
C18 0.0279(11) 0.0251(10) 0.0293(11) 0.0067(8) 0.0056(8) 0.0118(9)
C19 0.0224(9) 0.0227(10) 0.0297(11) 0.0048(8) 0.0038(8) 0.0105(8)
C20 0.0483(14) 0.0402(13) 0.0394(13) 0.0150(10) 0.0089(11) 0.0320(12)
C21 0.0204(9) 0.0233(10) 0.0331(11) 0.0050(8) 0.0046(8) 0.0094(8)
C22 0.0330(12) 0.0326(12) 0.0400(12) 0.0079(10) 0.0094(10) 0.0194(10)
C23 0.0278(11) 0.0310(11) 0.0454(13) 0.0009(10) 0.0116(10) 0.0151(9)
C24 0.0273(11) 0.0288(11) 0.0323(11) 0.0053(9) 0.0095(9) 0.0128(9)
C25 0.0251(10) 0.0225(10) 0.0255(10) 0.0058(8) 0.0036(8) 0.0092(8)
C26 0.0266(10) 0.0268(11) 0.0306(11) 0.0043(8) 0.0071(8) 0.0107(9)
C27 0.0363(12) 0.0279(11) 0.0329(12) -0.0006(9) 0.0071(9) 0.0131(10)
C28 0.0358(13) 0.0231(11) 0.0437(13) -0.0044(9) 0.0080(10) 0.0049(9)
C29 0.0275(11) 0.0271(11) 0.0428(13) 0.0017(10) 0.0106(10) 0.0035(9)
C30 0.0270(10) 0.0248(10) 0.0287(11) 0.0046(8) 0.0056(8) 0.0101(9)
C31 0.0214(9) 0.0237(10) 0.0293(10) 0.0064(8) 0.0051(8) 0.0097(8)
C32 0.0255(11) 0.0309(12) 0.0588(16) 0.0044(11) 0.0184(11) 0.0087(9)
C33 0.0240(10) 0.0240(10) 0.0337(11) 0.0059(8) 0.0058(8) 0.0115(8)
C34 0.0258(11) 0.0313(12) 0.0612(16) -0.0025(11) 0.0094(11) 0.0129(10)
C35 0.0341(13) 0.0354(13) 0.079(2) -0.0068(13) 0.0140(13) 0.0192(11)
C36 0.0294(11) 0.0235(10) 0.0438(13) 0.0030(9) 0.0074(10) 0.0111(9)
F1 0.0642(12) 0.0391(9) 0.1251(18) 0.0315(10) 0.0549(12) 0.0241(9)
F2 0.0432(9) 0.0596(10) 0.0392(8) 0.0084(7) 0.0045(7) 0.0161(8)
F3 0.0514(10) 0.0525(10) 0.0646(11) 0.0064(8) -0.0018(8) 0.0258(8)
F4 0.134(2) 0.0667(12) 0.0535(10) 0.0193(9) 0.0352(11) 0.0768(14)
B1 0.0475(16) 0.0306(13) 0.0435(15) 0.0085(11) 0.0116(13) 0.0214(12)
F5 0.0430(8) 0.0603(10) 0.0378(8) 0.0127(7) 0.0162(7) 0.0187(8)
F6 0.0504(9) 0.0545(10) 0.0402(8) 0.0123(7) 0.0145(7) 0.0215(8)
F7 0.0835(13) 0.0536(10) 0.0545(10) 0.0156(8) 0.0334(9) 0.0414(10)
F8 0.0392(9) 0.0462(9) 0.0731(11) 0.0074(8) 0.0204(8) 0.0113(7)
B2 0.0420(15) 0.0383(14) 0.0360(14) 0.0088(11) 0.0173(12) 0.0161(12)
O1S 0.121(2) 0.0755(17) 0.0553(14) 0.0187(12) 0.0368(15) 0.0649(17)
C1S 0.074(2) 0.0592(19) 0.0476(16) 0.0196(14) 0.0197(15) 0.0389(17)

loop_
_atom_type_symbol
_atom_type_description
_atom_type_scat_dispersion_real
_atom_type_scat_dispersion_imag
_atom_type_scat_source
C C 0.0181 0.0091 'International Tables Vol C Tables 4.2.6.8 and 6.1.1.4'
H H 0.0000 0.0000 'International Tables Vol C Tables 4.2.6.8 and 6.1.1.4'
B B 0.0090 0.0039 'International Tables Vol C Tables 4.2.6.8 and 6.1.1.4'
F F 0.0727 0.0534 'International Tables Vol C Tables 4.2.6.8 and 6.1.1.4'
N N 0.0311 0.0180 'International Tables Vol C Tables 4.2.6.8 and 6.1.1.4'
Ni Ni -3.0029 0.5091 'International Tables Vol C Tables 4.2.6.8 and 6.1.1.4'
O O 0.0492 0.0322 'International Tables Vol C Tables 4.2.6.8 and 6.1.1.4'

loop_
_exptl_crystal_face_index_h
_exptl_crystal_face_index_k
_exptl_crystal_face_index_l
_exptl_crystal_face_perp_dist
2 -5 3 0.0743
-2 5 -3 0.0703
-1 4 5 0.0923
1 0 -1 0.0254
-1 0 1 0.0234
0 0 1 0.0904
0 0 -1 0.0621

loop_
_geom_angle_atom_site_label_1
_geom_angle_atom_site_label_2
_geom_angle_atom_site_label_3
_geom_angle
_geom_angle_site_symmetry_1
_geom_angle_site_symmetry_3
_geom_angle_publ_flag
N1 Ni1 N3 78.13(7) . . ?
N1 Ni1 N5 170.87(7) . . ?
N1 Ni1 N7 94.79(7) . . ?
N1 Ni1 N9 98.11(7) . . ?
N1 Ni1 N11 91.91(7) . . ?
N5 Ni1 N3 95.44(7) . . ?
N5 Ni1 N7 78.49(7) . . ?
N5 Ni1 N11 95.46(7) . . ?
N7 Ni1 N3 89.05(7) . . ?
N7 Ni1 N11 170.89(7) . . ?
N9 Ni1 N3 175.31(7) . . ?
N9 Ni1 N5 88.61(7) . . ?
N9 Ni1 N7 94.08(7) . . ?
N9 Ni1 N11 78.84(7) . . ?
N11 Ni1 N3 98.38(7) . . ?
C1 N1 Ni1 139.63(15) . . ?
C7 N1 Ni1 114.50(14) . . ?
C7 N1 C1 105.85(17) . . ?
C6 N2 C8 124.42(19) . . ?
C7 N2 C6 106.86(18) . . ?
C7 N2 C8 128.58(19) . . ?
C9 N3 Ni1 114.64(13) . . ?
C12 N3 Ni1 127.10(15) . . ?
C12 N3 C9 117.14(19) . . ?
C11 N4 C12 115.8(2) . . ?
C13 N5 Ni1 140.33(14) . . ?
C19 N5 Ni1 113.38(14) . . ?
C19 N5 C13 105.97(17) . . ?
C18 N6 C20 123.85(19) . . ?
C19 N6 C18 106.86(17) . . ?
C19 N6 C20 129.3(2) . . ?
C21 N7 Ni1 116.13(14) . . ?
C24 N7 Ni1 125.89(15) . . ?
C24 N7 C21 117.60(18) . . ?
C23 N8 C24 115.4(2) . . ?
C25 N9 Ni1 139.61(15) . . ?
C31 N9 Ni1 112.72(14) . . ?
C31 N9 C25 106.41(18) . . ?
C30 N10 C32 124.99(19) . . ?
C31 N10 C30 106.71(18) . . ?
C31 N10 C32 128.30(19) . . ?
C33 N11 Ni1 115.42(14) . . ?
C36 N11 Ni1 126.78(16) . . ?
C36 N11 C33 117.80(19) . . ?
C35 N12 C36 115.3(2) . . ?
N1 C1 C2 131.3(2) . . ?
N1 C1 C6 108.59(19) . . ?
C2 C1 C6 120.1(2) . . ?
C1 C2 H2 121.4 . . ?
C3 C2 C1 117.1(2) . . ?
C3 C2 H2 121.4 . . ?
C2 C3 H3 119.0 . . ?
C2 C3 C4 122.0(2) . . ?
C4 C3 H3 119.0 . . ?
C3 C4 H4 119.0 . . ?
C5 C4 C3 122.0(2) . . ?
C5 C4 H4 119.0 . . ?
C4 C5 H5 122.0 . . ?
C4 C5 C6 116.1(2) . . ?
C6 C5 H5 122.0 . . ?
N2 C6 C1 106.12(18) . . ?
N2 C6 C5 131.3(2) . . ?
C5 C6 C1 122.6(2) . . ?
N1 C7 N2 112.57(18) . . ?
N1 C7 C9 118.85(18) . . ?
N2 C7 C9 128.57(19) . . ?
N2 C8 H8A 109.5 . . ?
N2 C8 H8B 109.5 . . ?
N2 C8 H8C 109.5 . . ?
H8A C8 H8B 109.5 . . ?
H8A C8 H8C 109.5 . . ?
H8B C8 H8C 109.5 . . ?
N3 C9 C7 112.38(18) . . ?
N3 C9 C10 120.67(19) . . ?
C10 C9 C7 127.0(2) . . ?
C9 C10 H10 121.3 . . ?
C9 C10 C11 117.3(2) . . ?
C11 C10 H10 121.3 . . ?
N4 C11 C10 122.8(2) . . ?
N4 C11 H11 118.6 . . ?
C10 C11 H11 118.6 . . ?
N3 C12 N4 126.2(2) . . ?
N3 C12 H12 116.9 . . ?
N4 C12 H12 116.9 . . ?
N5 C13 C14 131.43(19) . . ?
N5 C13 C18 108.38(18) . . ?
C14 C13 C18 120.2(2) . . ?
C13 C14 H14 121.1 . . ?
C15 C14 C13 117.8(2) . . ?
C15 C14 H14 121.1 . . ?
C14 C15 H15 119.4 . . ?
C14 C15 C16 121.2(2) . . ?
C16 C15 H15 119.4 . . ?
C15 C16 H16 119.1 . . ?
C17 C16 C15 121.8(2) . . ?
C17 C16 H16 119.1 . . ?
C16 C17 H17 121.5 . . ?
C16 C17 C18 117.0(2) . . ?
C18 C17 H17 121.5 . . ?
N6 C18 C13 106.49(19) . . ?
N6 C18 C17 131.5(2) . . ?
C17 C18 C13 122.0(2) . . ?
N5 C19 N6 112.28(19) . . ?
N5 C19 C21 119.39(19) . . ?
N6 C19 C21 128.22(19) . . ?
N6 C20 H20A 109.5 . . ?
N6 C20 H20B 109.5 . . ?
N6 C20 H20C 109.5 . . ?
H20A C20 H20B 109.5 . . ?
H20A C20 H20C 109.5 . . ?
H20B C20 H20C 109.5 . . ?
N7 C21 C19 112.47(18) . . ?
N7 C21 C22 120.1(2) . . ?
C22 C21 C19 127.3(2) . . ?
C21 C22 H22 121.5 . . ?
C21 C22 C23 117.0(2) . . ?
C23 C22 H22 121.5 . . ?
N8 C23 C22 123.5(2) . . ?
N8 C23 H23 118.2 . . ?
C22 C23 H23 118.2 . . ?
N7 C24 H24 116.9 . . ?
N8 C24 N7 126.2(2) . . ?
N8 C24 H24 116.9 . . ?
N9 C25 C26 131.5(2) . . ?
N9 C25 C30 108.72(19) . . ?
C30 C25 C26 119.8(2) . . ?
C25 C26 H26 121.1 . . ?
C27 C26 C25 117.9(2) . . ?
C27 C26 H26 121.1 . . ?
C26 C27 H27 119.3 . . ?
C26 C27 C28 121.4(2) . . ?
C28 C27 H27 119.3 . . ?
C27 C28 H28 119.1 . . ?
C29 C28 C27 121.8(2) . . ?
C29 C28 H28 119.1 . . ?
C28 C29 H29 121.7 . . ?
C28 C29 C30 116.6(2) . . ?
C30 C29 H29 121.7 . . ?
N10 C30 C25 106.15(18) . . ?
N10 C30 C29 131.3(2) . . ?
C29 C30 C25 122.6(2) . . ?
N9 C31 N10 112.01(18) . . ?
N9 C31 C33 119.42(18) . . ?
N10 C31 C33 128.56(19) . . ?
N10 C32 H32A 109.5 . . ?
N10 C32 H32B 109.5 . . ?
N10 C32 H32C 109.5 . . ?
H32A C32 H32B 109.5 . . ?
H32A C32 H32C 109.5 . . ?
H32B C32 H32C 109.5 . . ?
N11 C33 C31 112.69(18) . . ?
N11 C33 C34 120.3(2) . . ?
C34 C33 C31 127.0(2) . . ?
C33 C34 H34 121.6 . . ?
C33 C34 C35 116.9(2) . . ?
C35 C34 H34 121.6 . . ?
N12 C35 C34 123.7(2) . . ?
N12 C35 H35 118.1 . . ?
C34 C35 H35 118.1 . . ?
N11 C36 N12 126.0(2) . . ?
N11 C36 H36 117.0 . . ?
N12 C36 H36 117.0 . . ?
F1 B1 F2 111.2(2) . . ?
F1 B1 F3 109.9(2) . . ?
F1 B1 F4 110.4(3) . . ?
F2 B1 F3 108.8(2) . . ?
F2 B1 F4 109.3(2) . . ?
F4 B1 F3 107.2(2) . . ?
F5 B2 F6 109.2(2) . . ?
F7 B2 F5 108.9(2) . . ?
F7 B2 F6 110.0(2) . . ?
F8 B2 F5 110.1(2) . . ?
F8 B2 F6 109.3(2) . . ?
F8 B2 F7 109.3(2) . . ?
C1S O1S H1S 109.5 . . ?
O1S C1S H1SA 109.5 . . ?
O1S C1S H1SB 109.5 . . ?
O1S C1S H1SC 109.5 . . ?
H1SA C1S H1SB 109.5 . . ?
H1SA C1S H1SC 109.5 . . ?
H1SB C1S H1SC 109.5 . . ?
N37 C2S C37 155.9(16) . . ?
C2S C37 H37A 109.5 . . ?
C2S C37 H37B 109.5 . . ?
C2S C37 H37C 109.5 . . ?
H37A C37 H37B 109.5 . . ?
H37A C37 H37C 109.5 . . ?
H37B C37 H37C 109.5 . . ?

loop_
_geom_bond_atom_site_label_1
_geom_bond_atom_site_label_2
_geom_bond_distance
_geom_bond_site_symmetry_2
_geom_bond_publ_flag
Ni1 N1 2.0595(18) . ?
Ni1 N3 2.1161(18) . ?
Ni1 N5 2.0894(18) . ?
Ni1 N7 2.0936(18) . ?
Ni1 N9 2.0799(18) . ?
Ni1 N11 2.0950(18) . ?
N1 C1 1.383(3) . ?
N1 C7 1.329(3) . ?
N2 C6 1.381(3) . ?
N2 C7 1.352(3) . ?
N2 C8 1.466(3) . ?
N3 C9 1.355(3) . ?
N3 C12 1.331(3) . ?
N4 C11 1.335(3) . ?
N4 C12 1.335(3) . ?
N5 C13 1.387(3) . ?
N5 C19 1.331(3) . ?
N6 C18 1.377(3) . ?
N6 C19 1.359(3) . ?
N6 C20 1.469(3) . ?
N7 C21 1.354(3) . ?
N7 C24 1.335(3) . ?
N8 C23 1.327(3) . ?
N8 C24 1.329(3) . ?
N9 C25 1.378(3) . ?
N9 C31 1.331(3) . ?
N10 C30 1.388(3) . ?
N10 C31 1.360(3) . ?
N10 C32 1.464(3) . ?
N11 C33 1.353(3) . ?
N11 C36 1.330(3) . ?
N12 C35 1.328(4) . ?
N12 C36 1.336(3) . ?
C1 C2 1.400(3) . ?
C1 C6 1.406(3) . ?
C2 H2 0.9500 . ?
C2 C3 1.374(3) . ?
C3 H3 0.9500 . ?
C3 C4 1.406(4) . ?
C4 H4 0.9500 . ?
C4 C5 1.373(4) . ?
C5 H5 0.9500 . ?
C5 C6 1.397(3) . ?
C7 C9 1.466(3) . ?
C8 H8A 0.9800 . ?
C8 H8B 0.9800 . ?
C8 H8C 0.9800 . ?
C9 C10 1.380(3) . ?
C10 H10 0.9500 . ?
C10 C11 1.382(3) . ?
C11 H11 0.9500 . ?
C12 H12 0.9500 . ?
C13 C14 1.399(3) . ?
C13 C18 1.405(3) . ?
C14 H14 0.9500 . ?
C14 C15 1.384(3) . ?
C15 H15 0.9500 . ?
C15 C16 1.409(3) . ?
C16 H16 0.9500 . ?
C16 C17 1.374(4) . ?
C17 H17 0.9500 . ?
C17 C18 1.398(3) . ?
C19 C21 1.474(3) . ?
C20 H20A 0.9800 . ?
C20 H20B 0.9800 . ?
C20 H20C 0.9800 . ?
C21 C22 1.380(3) . ?
C22 H22 0.9500 . ?
C22 C23 1.388(3) . ?
C23 H23 0.9500 . ?
C24 H24 0.9500 . ?
C25 C26 1.403(3) . ?
C25 C30 1.403(3) . ?
C26 H26 0.9500 . ?
C26 C27 1.377(3) . ?
C27 H27 0.9500 . ?
C27 C28 1.407(3) . ?
C28 H28 0.9500 . ?
C28 C29 1.377(3) . ?
C29 H29 0.9500 . ?
C29 C30 1.395(3) . ?
C31 C33 1.469(3) . ?
C32 H32A 0.9800 . ?
C32 H32B 0.9800 . ?
C32 H32C 0.9800 . ?
C33 C34 1.377(3) . ?
C34 H34 0.9500 . ?
C34 C35 1.387(4) . ?
C35 H35 0.9500 . ?
C36 H36 0.9500 . ?
F1 B1 1.366(3) . ?
F2 B1 1.378(3) . ?
F3 B1 1.388(4) . ?
F4 B1 1.385(3) . ?
F5 B2 1.396(3) . ?
F6 B2 1.397(4) . ?
F7 B2 1.392(3) . ?
F8 B2 1.381(3) . ?
O1S H1S 0.8400 . ?
O1S C1S 1.396(4) . ?
C1S H1SA 0.9800 . ?
C1S H1SB 0.9800 . ?
C1S H1SC 0.9800 . ?
C2S N37 1.198(17) . ?
C2S C37 1.30(2) . ?
C37 H37A 0.9800 . ?
C37 H37B 0.9800 . ?
C37 H37C 0.9800 . ?

loop_
_geom_torsion_atom_site_label_1
_geom_torsion_atom_site_label_2
_geom_torsion_atom_site_label_3
_geom_torsion_atom_site_label_4
_geom_torsion
_geom_torsion_site_symmetry_1
_geom_torsion_site_symmetry_2
_geom_torsion_site_symmetry_3
_geom_torsion_site_symmetry_4
_geom_torsion_publ_flag
Ni1 N1 C1 C2 0.1(4) . . . . ?
Ni1 N1 C1 C6 -178.51(16) . . . . ?
Ni1 N1 C7 N2 178.74(14) . . . . ?
Ni1 N1 C7 C9 -0.1(2) . . . . ?
Ni1 N3 C9 C7 -13.5(2) . . . . ?
Ni1 N3 C9 C10 165.97(16) . . . . ?
Ni1 N3 C12 N4 -166.38(17) . . . . ?
Ni1 N5 C13 C14 6.2(4) . . . . ?
Ni1 N5 C13 C18 -173.15(17) . . . . ?
Ni1 N5 C19 N6 176.03(14) . . . . ?
Ni1 N5 C19 C21 -0.4(2) . . . . ?
Ni1 N7 C21 C19 4.1(2) . . . . ?
Ni1 N7 C21 C22 -172.58(17) . . . . ?
Ni1 N7 C24 N8 169.96(17) . . . . ?
Ni1 N9 C25 C26 15.2(4) . . . . ?
Ni1 N9 C25 C30 -165.20(17) . . . . ?
Ni1 N9 C31 N10 169.38(14) . . . . ?
Ni1 N9 C31 C33 -10.9(2) . . . . ?
Ni1 N11 C33 C31 0.3(2) . . . . ?
Ni1 N11 C33 C34 179.43(19) . . . . ?
Ni1 N11 C36 N12 -179.9(2) . . . . ?
N1 C1 C2 C3 -178.8(2) . . . . ?
N1 C1 C6 N2 0.5(2) . . . . ?
N1 C1 C6 C5 -179.5(2) . . . . ?
N1 C7 C9 N3 9.2(3) . . . . ?
N1 C7 C9 C10 -170.2(2) . . . . ?
N2 C7 C9 N3 -169.4(2) . . . . ?
N2 C7 C9 C10 11.2(4) . . . . ?
N3 C9 C10 C11 2.4(3) . . . . ?
N5 C13 C14 C15 -178.1(2) . . . . ?
N5 C13 C18 N6 -0.2(2) . . . . ?
N5 C13 C18 C17 178.4(2) . . . . ?
N5 C19 C21 N7 -2.5(3) . . . . ?
N5 C19 C21 C22 173.9(2) . . . . ?
N6 C19 C21 N7 -178.3(2) . . . . ?
N6 C19 C21 C22 -1.9(4) . . . . ?
N7 C21 C22 C23 1.2(3) . . . . ?
N9 C25 C26 C27 -179.6(2) . . . . ?
N9 C25 C30 N10 0.2(2) . . . . ?
N9 C25 C30 C29 179.8(2) . . . . ?
N9 C31 C33 N11 7.2(3) . . . . ?
N9 C31 C33 C34 -171.8(2) . . . . ?
N10 C31 C33 N11 -173.1(2) . . . . ?
N10 C31 C33 C34 7.8(4) . . . . ?
N11 C33 C34 C35 -0.1(4) . . . . ?
C1 N1 C7 N2 0.1(2) . . . . ?
C1 N1 C7 C9 -178.78(18) . . . . ?
C1 C2 C3 C4 -1.0(4) . . . . ?
C2 C1 C6 N2 -178.2(2) . . . . ?
C2 C1 C6 C5 1.8(3) . . . . ?
C2 C3 C4 C5 1.1(4) . . . . ?
C3 C4 C5 C6 0.3(4) . . . . ?
C4 C5 C6 N2 178.3(2) . . . . ?
C4 C5 C6 C1 -1.7(4) . . . . ?
C6 N2 C7 N1 0.3(2) . . . . ?
C6 N2 C7 C9 179.0(2) . . . . ?
C6 C1 C2 C3 -0.3(3) . . . . ?
C7 N1 C1 C2 178.2(2) . . . . ?
C7 N1 C1 C6 -0.4(2) . . . . ?
C7 N2 C6 C1 -0.5(2) . . . . ?
C7 N2 C6 C5 179.5(2) . . . . ?
C7 C9 C10 C11 -178.3(2) . . . . ?
C8 N2 C6 C1 175.5(2) . . . . ?
C8 N2 C6 C5 -4.5(4) . . . . ?
C8 N2 C7 N1 -175.5(2) . . . . ?
C8 N2 C7 C9 3.2(4) . . . . ?
C9 N3 C12 N4 0.8(3) . . . . ?
C9 C10 C11 N4 0.1(3) . . . . ?
C11 N4 C12 N3 1.6(3) . . . . ?
C12 N3 C9 C7 177.80(18) . . . . ?
C12 N3 C9 C10 -2.8(3) . . . . ?
C12 N4 C11 C10 -2.0(3) . . . . ?
C13 N5 C19 N6 1.2(2) . . . . ?
C13 N5 C19 C21 -175.25(18) . . . . ?
C13 C14 C15 C16 -0.5(4) . . . . ?
C14 C13 C18 N6 -179.6(2) . . . . ?
C14 C13 C18 C17 -1.1(3) . . . . ?
C14 C15 C16 C17 -0.2(4) . . . . ?
C15 C16 C17 C18 0.3(4) . . . . ?
C16 C17 C18 N6 178.5(2) . . . . ?
C16 C17 C18 C13 0.3(3) . . . . ?
C18 N6 C19 N5 -1.3(2) . . . . ?
C18 N6 C19 C21 174.7(2) . . . . ?
C18 C13 C14 C15 1.1(3) . . . . ?
C19 N5 C13 C14 178.8(2) . . . . ?
C19 N5 C13 C18 -0.6(2) . . . . ?
C19 N6 C18 C13 0.9(2) . . . . ?
C19 N6 C18 C17 -177.5(2) . . . . ?
C19 C21 C22 C23 -174.9(2) . . . . ?
C20 N6 C18 C13 -177.5(2) . . . . ?
C20 N6 C18 C17 4.1(4) . . . . ?
C20 N6 C19 N5 176.9(2) . . . . ?
C20 N6 C19 C21 -7.0(4) . . . . ?
C21 N7 C24 N8 -2.6(3) . . . . ?
C21 C22 C23 N8 -1.7(4) . . . . ?
C23 N8 C24 N7 2.2(3) . . . . ?
C24 N7 C21 C19 177.42(18) . . . . ?
C24 N7 C21 C22 0.7(3) . . . . ?
C24 N8 C23 C22 0.1(3) . . . . ?
C25 N9 C31 N10 -0.4(2) . . . . ?
C25 N9 C31 C33 179.32(18) . . . . ?
C25 C26 C27 C28 -0.7(3) . . . . ?
C26 C25 C30 N10 179.83(19) . . . . ?
C26 C25 C30 C29 -0.5(3) . . . . ?
C26 C27 C28 C29 0.1(4) . . . . ?
C27 C28 C29 C30 0.2(4) . . . . ?
C28 C29 C30 N10 179.5(2) . . . . ?
C28 C29 C30 C25 -0.1(4) . . . . ?
C30 N10 C31 N9 0.5(2) . . . . ?
C30 N10 C31 C33 -179.2(2) . . . . ?
C30 C25 C26 C27 0.9(3) . . . . ?
C31 N9 C25 C26 -179.5(2) . . . . ?
C31 N9 C25 C30 0.1(2) . . . . ?
C31 N10 C30 C25 -0.4(2) . . . . ?
C31 N10 C30 C29 180.0(2) . . . . ?
C31 C33 C34 C35 178.8(2) . . . . ?
C32 N10 C30 C25 -179.8(2) . . . . ?
C32 N10 C30 C29 0.5(4) . . . . ?
C32 N10 C31 N9 179.9(2) . . . . ?
C32 N10 C31 C33 0.2(4) . . . . ?
C33 N11 C36 N12 -1.1(4) . . . . ?
C33 C34 C35 N12 0.2(5) . . . . ?
C35 N12 C36 N11 1.2(4) . . . . ?
C36 N11 C33 C31 -178.59(19) . . . . ?
C36 N11 C33 C34 0.5(3) . . . . ?
C36 N12 C35 C34 -0.7(5) . . . . ?

loop_
_exptl_oxdiff_crystal_face_indexfrac_h
_exptl_oxdiff_crystal_face_indexfrac_k
_exptl_oxdiff_crystal_face_indexfrac_l
_exptl_oxdiff_crystal_face_x
_exptl_oxdiff_crystal_face_y
_exptl_oxdiff_crystal_face_z
1.9931 -4.9962 2.9940 -0.1316 0.3773 0.5244
-1.9931 4.9962 -2.9940 0.1316 -0.3773 -0.5244
-0.9950 4.0009 4.9972 0.2570 -0.6530 0.2957
0.9993 -0.0017 -0.9981 -0.1511 -0.0314 -0.0451
-0.9993 0.0017 0.9981 0.1511 0.0314 0.0451
-0.0000 0.0006 0.9989 0.0303 -0.0415 0.0928
0.0000 -0.0006 -0.9989 -0.0303 0.0415 -0.0928
